data_4306760
loop_
_publ_author_name
'Chinwon Rim'
'Hongming Zhang'
'David Y. Son'

_publ_contact_author_address
;Department of Chemistry
Southern Methodist University
Dallas, TX 75275-0314
;
_publ_contact_author_email dson@smu.edu
_publ_contact_author_name 'Professor David Y. Son'
_publ_section_title
;
Silyl-Substituted Thioether Ligands and Their Ag(I) Complexes
;
_journal_name_full 'Inorganic Chemistry'
_journal_page_first 11993
_journal_page_last 12003
_journal_paper_doi 10.1021/ic801580t
_journal_volume 47
_journal_year 2008
_chemical_formula_sum 'C14 H32 Ag2 F6 O6 S6 Si2'
_chemical_formula_weight 874.68
_chemical_name_systematic
; 
 ? 
;
_space_group_IT_number 15
_symmetry_cell_setting monoclinic
_symmetry_space_group_name_Hall '-C 2yc'
_symmetry_space_group_name_H-M 'C 1 2/c 1'
_atom_sites_solution_hydrogens geom
_atom_sites_solution_primary direct
_atom_sites_solution_secondary difmap
_audit_creation_method SHELXL-97
_cell_angle_alpha 90.00
_cell_angle_beta 122.762(1)
_cell_angle_gamma 90.00
_cell_formula_units_Z 4
_cell_length_a 27.463(2)
_cell_length_b 8.2307(6)
_cell_length_c 17.2878(13)
_cell_measurement_reflns_used 6237
_cell_measurement_temperature 293(2)
_cell_measurement_theta_max 27.12
_cell_measurement_theta_min 2.37
_cell_volume 3286.1(4)
_computing_cell_refinement 'Bruker SAINT'
_computing_data_collection 'Bruker SMART'
_computing_data_reduction 'Bruker SAINT'
_computing_molecular_graphics 'Bruker SHELXTL'
_computing_publication_material 'Bruker SHELXTL'
_computing_structure_refinement 'SHELXL-97 (Sheldrick, 1997)'
_computing_structure_solution 'SHELXS-97 (Sheldrick, 1990)'
_diffrn_ambient_temperature 293(2)
_diffrn_detector_area_resol_mean 83.33
_diffrn_measured_fraction_theta_full 0.983
_diffrn_measured_fraction_theta_max 0.983
_diffrn_measurement_device_type 'Bruker APEX'
_diffrn_measurement_method 'phi and omega scans'
_diffrn_radiation_monochromator graphite
_diffrn_radiation_source 'fine-focus sealed tube'
_diffrn_radiation_type MoK\a
_diffrn_radiation_wavelength 0.71073
_diffrn_reflns_av_R_equivalents 0.030
_diffrn_reflns_av_sigmaI/netI 0.022
_diffrn_reflns_limit_h_max 36
_diffrn_reflns_limit_h_min -36
_diffrn_reflns_limit_k_max 10
_diffrn_reflns_limit_k_min -10
_diffrn_reflns_limit_l_max 22
_diffrn_reflns_limit_l_min -22
_diffrn_reflns_number 19448
_diffrn_reflns_theta_full 28.29
_diffrn_reflns_theta_max 28.29
_diffrn_reflns_theta_min 2.37
_exptl_absorpt_coefficient_mu 1.706
_exptl_absorpt_correction_T_max 0.862
_exptl_absorpt_correction_T_min 0.560
_exptl_absorpt_correction_type multi-scan
_exptl_absorpt_process_details 'Bruker SADABS'
_exptl_crystal_colour colorless
_exptl_crystal_density_diffrn 1.768
_exptl_crystal_density_method 'not measured'
_exptl_crystal_description rods
_exptl_crystal_F_000 1744
_exptl_crystal_size_max 0.38
_exptl_crystal_size_mid 0.25
_exptl_crystal_size_min 0.09
_refine_diff_density_max 1.619
_refine_diff_density_min -0.431
_refine_diff_density_rms 0.127
_refine_ls_extinction_method none
_refine_ls_goodness_of_fit_ref 1.118
_refine_ls_hydrogen_treatment constr
_refine_ls_matrix_type full
_refine_ls_number_parameters 169
_refine_ls_number_reflns 4000
_refine_ls_number_restraints 0
_refine_ls_restrained_S_all 1.118
_refine_ls_R_factor_all 0.059
_refine_ls_R_factor_gt 0.050
_refine_ls_shift/su_max 0.000
_refine_ls_shift/su_mean 0.000
_refine_ls_structure_factor_coef Fsqd
_refine_ls_weighting_details 'calc w=1/[\s^2^(Fo^2^)+(0.0720P)^2^+3.3768P] where P=(Fo^2^+2Fc^2^)/3'
_refine_ls_weighting_scheme calc
_refine_ls_wR_factor_gt 0.125
_refine_ls_wR_factor_ref 0.130
_reflns_number_gt 3386
_reflns_number_total 4000
_reflns_threshold_expression >2sigma(I)
_cod_data_source_file ic801580t_si_001_2.cif
_cod_data_source_block 1a-M
_cod_original_cell_volume 3286.2(4)
_cod_database_code 4306760

loop_
_symmetry_equiv_pos_as_xyz
'x, y, z'
'-x, y, -z+1/2'
'x+1/2, y+1/2, z'
'-x+1/2, y+1/2, -z+1/2'
'-x, -y, -z'
'x, -y, z-1/2'
'-x+1/2, -y+1/2, -z'
'x+1/2, -y+1/2, z-1/2'

loop_
_atom_site_label
_atom_site_type_symbol
_atom_site_fract_x
_atom_site_fract_y
_atom_site_fract_z
_atom_site_U_iso_or_equiv
_atom_site_adp_type
_atom_site_occupancy
_atom_site_symmetry_multiplicity
_atom_site_calc_flag
_atom_site_refinement_flags
_atom_site_disorder_assembly
_atom_site_disorder_group
Ag1 Ag 0.0000 0.02532(5) 0.2500 0.05238(15) Uani 1 2 d S . .
Ag2 Ag 0.0000 0.40357(6) 0.2500 0.05649(16) Uani 1 2 d S . .
S1 S 0.03429(4) 0.06684(11) 0.14803(6) 0.0444(2) Uani 1 1 d . . .
S2 S 0.08337(5) 0.40594(13) 0.23150(7) 0.0534(2) Uani 1 1 d . . .
S3 S 0.08494(4) 0.70354(12) 0.42506(7) 0.0489(2) Uani 1 1 d . . .
Si1 Si 0.16442(5) 0.12117(17) 0.29571(10) 0.0640(3) Uani 1 1 d . . .
O1 O 0.06486(17) 0.5392(4) 0.4074(3) 0.0808(10) Uani 1 1 d . . .
O2 O 0.07438(16) 0.7888(5) 0.3459(3) 0.0808(11) Uani 1 1 d . . .
O3 O 0.0721(2) 0.7911(5) 0.4824(3) 0.0888(12) Uani 1 1 d . . .
F1 F 0.17766(17) 0.5887(6) 0.5678(3) 0.1279(16) Uani 1 1 d . . .
F2 F 0.18247(18) 0.6062(7) 0.4506(4) 0.1419(18) Uani 1 1 d . . .
F3 F 0.19030(17) 0.8129(5) 0.5259(4) 0.142(2) Uani 1 1 d . . .
C1 C 0.09356(17) 0.2095(5) 0.1951(3) 0.0478(8) Uani 1 1 d . . .
H1 H 0.1005 0.2311 0.1461 0.057 Uiso 1 1 calc R . .
C2 C -0.02380(18) 0.1703(5) 0.0488(3) 0.0518(9) Uani 1 1 d . . .
H2A H -0.0316 0.2717 0.0675 0.078 Uiso 1 1 calc R . .
H2B H -0.0579 0.1038 0.0204 0.078 Uiso 1 1 calc R . .
H2C H -0.0128 0.1905 0.0056 0.078 Uiso 1 1 calc R . .
C3 C 0.0644(3) 0.5366(6) 0.1353(4) 0.0755(14) Uani 1 1 d . . .
H3A H 0.0958 0.5393 0.1259 0.113 Uiso 1 1 calc R . .
H3B H 0.0571 0.6443 0.1479 0.113 Uiso 1 1 calc R . .
H3C H 0.0303 0.4955 0.0810 0.113 Uiso 1 1 calc R . .
C4 C 0.1641(3) 0.1421(7) 0.4016(3) 0.0881(17) Uani 1 1 d . . .
H4A H 0.2005 0.1052 0.4533 0.132 Uiso 1 1 calc R . .
H4B H 0.1333 0.0779 0.3965 0.132 Uiso 1 1 calc R . .
H4C H 0.1585 0.2541 0.4103 0.132 Uiso 1 1 calc R . .
C5 C 0.2226(3) 0.2461(10) 0.3017(6) 0.118(3) Uani 1 1 d . . .
H5A H 0.2140 0.3592 0.3017 0.177 Uiso 1 1 calc R . .
H5B H 0.2249 0.2231 0.2493 0.177 Uiso 1 1 calc R . .
H5C H 0.2589 0.2207 0.3570 0.177 Uiso 1 1 calc R . .
C6 C 0.1688(3) -0.0937(8) 0.2699(5) 0.0930(18) Uani 1 1 d . . .
H6A H 0.2052 -0.1383 0.3176 0.139 Uiso 1 1 calc R . .
H6B H 0.1658 -0.1012 0.2120 0.139 Uiso 1 1 calc R . .
H6C H 0.1378 -0.1535 0.2668 0.139 Uiso 1 1 calc R . .
C7 C 0.1630(2) 0.6765(7) 0.4949(4) 0.0753(14) Uani 1 1 d . . .

loop_
_atom_site_aniso_label
_atom_site_aniso_U_11
_atom_site_aniso_U_22
_atom_site_aniso_U_33
_atom_site_aniso_U_23
_atom_site_aniso_U_13
_atom_site_aniso_U_12
Ag1 0.0607(3) 0.0544(3) 0.0524(3) 0.000 0.0373(2) 0.000
Ag2 0.0714(3) 0.0515(3) 0.0585(3) 0.000 0.0429(2) 0.000
S1 0.0487(5) 0.0450(5) 0.0419(4) -0.0028(3) 0.0261(4) 0.0004(4)
S2 0.0565(6) 0.0503(5) 0.0515(5) -0.0053(4) 0.0279(5) -0.0056(4)
S3 0.0484(5) 0.0500(5) 0.0485(5) -0.0008(4) 0.0265(4) -0.0009(4)
Si1 0.0450(6) 0.0694(8) 0.0686(8) 0.0093(6) 0.0249(6) -0.0004(5)
O1 0.087(2) 0.065(2) 0.083(2) -0.0146(18) 0.042(2) -0.0221(18)
O2 0.064(2) 0.103(3) 0.071(2) 0.037(2) 0.0346(18) 0.0187(18)
O3 0.102(3) 0.092(3) 0.085(3) -0.018(2) 0.059(2) 0.012(2)
F1 0.099(3) 0.130(3) 0.091(3) 0.053(2) 0.009(2) 0.015(2)
F2 0.080(2) 0.185(5) 0.168(5) -0.003(4) 0.071(3) 0.036(3)
F3 0.076(2) 0.107(3) 0.153(4) 0.019(3) 0.003(3) -0.034(2)
C1 0.048(2) 0.054(2) 0.047(2) -0.0036(16) 0.0290(17) -0.0039(16)
C2 0.055(2) 0.055(2) 0.0411(19) -0.0003(16) 0.0233(17) 0.0011(17)
C3 0.093(4) 0.054(3) 0.087(4) 0.018(2) 0.054(3) -0.001(2)
C4 0.103(4) 0.081(4) 0.054(3) 0.008(3) 0.025(3) -0.013(3)
C5 0.055(3) 0.150(6) 0.129(6) 0.037(5) 0.036(4) -0.020(4)
C6 0.074(4) 0.084(4) 0.109(5) 0.003(3) 0.042(3) 0.026(3)
C7 0.056(3) 0.066(3) 0.079(3) 0.013(3) 0.020(2) 0.008(2)

loop_
_atom_type_symbol
_atom_type_description
_atom_type_scat_dispersion_real
_atom_type_scat_dispersion_imag
_atom_type_scat_source
C C 0.0033 0.0016 'International Tables Vol C Tables 4.2.6.8 and 6.1.1.4'
H H 0.0000 0.0000 'International Tables Vol C Tables 4.2.6.8 and 6.1.1.4'
Si Si 0.0817 0.0704 'International Tables Vol C Tables 4.2.6.8 and 6.1.1.4'
S S 0.1246 0.1234 'International Tables Vol C Tables 4.2.6.8 and 6.1.1.4'
Ag Ag -0.8971 1.1015 'International Tables Vol C Tables 4.2.6.8 and 6.1.1.4'
F F 0.0171 0.0103 'International Tables Vol C Tables 4.2.6.8 and 6.1.1.4'
O O 0.0106 0.0060 'International Tables Vol C Tables 4.2.6.8 and 6.1.1.4'

loop_
_geom_angle_atom_site_label_1
_geom_angle_atom_site_label_2
_geom_angle_atom_site_label_3
_geom_angle
_geom_angle_site_symmetry_1
_geom_angle_site_symmetry_3
_geom_angle_publ_flag
S1 Ag1 S1 163.84(5) . 2 ?
S1 Ag1 Ag2 81.92(2) . . ?
S1 Ag1 Ag2 81.92(2) 2 . ?
S2 Ag2 S2 179.10(5) . 2 ?
S2 Ag2 O1 88.49(10) . . ?
S2 Ag2 O1 91.12(10) 2 . ?
S2 Ag2 O1 91.12(10) . 2 ?
S2 Ag2 O1 88.49(10) 2 2 ?
O1 Ag2 O1 128.40(18) . 2 ?
S2 Ag2 Ag1 90.45(3) . . ?
S2 Ag2 Ag1 90.45(3) 2 . ?
O1 Ag2 Ag1 115.80(9) . . ?
O1 Ag2 Ag1 115.80(9) 2 . ?
C2 S1 C1 103.85(19) . . ?
C2 S1 Ag1 105.44(14) . . ?
C1 S1 Ag1 111.92(13) . . ?
C3 S2 C1 103.5(2) . . ?
C3 S2 Ag2 107.3(2) . . ?
C1 S2 Ag2 111.42(13) . . ?
O3 S3 O2 115.1(3) . . ?
O3 S3 O1 114.7(3) . . ?
O2 S3 O1 114.0(3) . . ?
O3 S3 C7 104.4(3) . . ?
O2 S3 C7 104.6(3) . . ?
O1 S3 C7 101.9(2) . . ?
C6 Si1 C4 111.5(3) . . ?
C6 Si1 C5 112.2(4) . . ?
C4 Si1 C5 111.1(4) . . ?
C6 Si1 C1 108.2(2) . . ?
C4 Si1 C1 108.5(2) . . ?
C5 Si1 C1 105.1(3) . . ?
S3 O1 Ag2 127.2(2) . . ?
S1 C1 S2 117.8(2) . . ?
S1 C1 Si1 112.8(2) . . ?
S2 C1 Si1 107.2(2) . . ?
S1 C1 H1 106.1 . . ?
S2 C1 H1 106.1 . . ?
Si1 C1 H1 106.1 . . ?
S1 C2 H2A 109.5 . . ?
S1 C2 H2B 109.5 . . ?
H2A C2 H2B 109.5 . . ?
S1 C2 H2C 109.5 . . ?
H2A C2 H2C 109.5 . . ?
H2B C2 H2C 109.5 . . ?
S2 C3 H3A 109.5 . . ?
S2 C3 H3B 109.5 . . ?
H3A C3 H3B 109.5 . . ?
S2 C3 H3C 109.5 . . ?
H3A C3 H3C 109.5 . . ?
H3B C3 H3C 109.5 . . ?
Si1 C4 H4A 109.5 . . ?
Si1 C4 H4B 109.5 . . ?
H4A C4 H4B 109.5 . . ?
Si1 C4 H4C 109.5 . . ?
H4A C4 H4C 109.5 . . ?
H4B C4 H4C 109.5 . . ?
Si1 C5 H5A 109.5 . . ?
Si1 C5 H5B 109.5 . . ?
H5A C5 H5B 109.5 . . ?
Si1 C5 H5C 109.5 . . ?
H5A C5 H5C 109.5 . . ?
H5B C5 H5C 109.5 . . ?
Si1 C6 H6A 109.5 . . ?
Si1 C6 H6B 109.5 . . ?
H6A C6 H6B 109.5 . . ?
Si1 C6 H6C 109.5 . . ?
H6A C6 H6C 109.5 . . ?
H6B C6 H6C 109.5 . . ?
F2 C7 F3 107.6(6) . . ?
F2 C7 F1 108.3(5) . . ?
F3 C7 F1 105.8(5) . . ?
F2 C7 S3 112.4(4) . . ?
F3 C7 S3 112.3(4) . . ?
F1 C7 S3 110.1(4) . . ?

loop_
_geom_bond_atom_site_label_1
_geom_bond_atom_site_label_2
_geom_bond_distance
_geom_bond_site_symmetry_2
_geom_bond_publ_flag
Ag1 S1 2.4305(9) . ?
Ag1 S1 2.4305(9) 2 ?
Ag1 Ag2 3.1133(7) . ?
Ag2 S2 2.4775(11) . ?
Ag2 S2 2.4775(11) 2 ?
Ag2 O1 2.564(4) . ?
Ag2 O1 2.564(4) 2 ?
S1 C2 1.803(4) . ?
S1 C1 1.805(4) . ?
S2 C3 1.804(5) . ?
S2 C1 1.810(4) . ?
S3 O3 1.416(4) . ?
S3 O2 1.421(4) . ?
S3 O1 1.430(4) . ?
S3 C7 1.817(5) . ?
Si1 C6 1.844(6) . ?
Si1 C4 1.844(6) . ?
Si1 C5 1.855(6) . ?
Si1 C1 1.918(4) . ?
F1 C7 1.313(7) . ?
F2 C7 1.285(7) . ?
F3 C7 1.294(7) . ?
C1 H1 0.9800 . ?
C2 H2A 0.9600 . ?
C2 H2B 0.9600 . ?
C2 H2C 0.9600 . ?
C3 H3A 0.9600 . ?
C3 H3B 0.9600 . ?
C3 H3C 0.9600 . ?
C4 H4A 0.9600 . ?
C4 H4B 0.9600 . ?
C4 H4C 0.9600 . ?
C5 H5A 0.9600 . ?
C5 H5B 0.9600 . ?
C5 H5C 0.9600 . ?
C6 H6A 0.9600 . ?
C6 H6B 0.9600 . ?
C6 H6C 0.9600 . ?
